data_7037225
loop_
_publ_author_name
'Zuo, Huiping'
'Liu, Zhipeng'
'Yang, Wu'
'Zhou, Zhikuan'
'Chan, Kin Shing'

_publ_section_title
;
 User-friendly aerobic reductive alkylation of iridium(iii) porphyrin
 chloride with potassium hydroxide: scope and mechanism.
;
_journal_issue 47
_journal_name_full 'Dalton transactions (Cambridge, England : 2003)'
_journal_page_first 20618
_journal_page_last 20625
_journal_paper_doi 10.1039/c5dt03845f
_journal_volume 44
_journal_year 2015
_chemical_formula_sum 'C58 H51 Ir N4'
_chemical_formula_weight 996.23
_chemical_name_common Ir(ttp)-adamantyl
_chemical_name_systematic 'Adamantyl (5,10,15,20-tetratolylporphyri-nato) iridium(III) '
_space_group_IT_number 14
_symmetry_cell_setting monoclinic
_symmetry_space_group_name_Hall '-P 2ybc'
_symmetry_space_group_name_H-M 'P 1 21/c 1'
_atom_sites_solution_hydrogens geom
_atom_sites_solution_primary direct
_atom_sites_solution_secondary difmap
_audit_creation_method SHELXL-97
_audit_update_record
;
2015-02-11 deposited with the CCDC.
2015-10-27 downloaded from the CCDC.
;
_cell_angle_alpha 90.00
_cell_angle_beta 95.306(3)
_cell_angle_gamma 90.00
_cell_formula_units_Z 4
_cell_length_a 11.0320(8)
_cell_length_b 16.9785(12)
_cell_length_c 25.1050(16)
_cell_measurement_reflns_used 211
_cell_measurement_temperature 296(2)
_cell_measurement_theta_max 15
_cell_measurement_theta_min 15
_cell_volume 4682.2(6)
_computing_cell_refinement 'BRUKER KAPPA APEXII DUO DIFFRACTOMETER'
_computing_data_collection 'BRUKER KAPPA APEXII DUO DIFFRACTOMETER'
_computing_data_reduction 'BRUKER KAPPA APEXII DUO DIFFRACTOMETER'
_computing_molecular_graphics 'SIEMENS SHELXTL'
_computing_publication_material 'SIEMENS SHELXTL'
_computing_structure_refinement 'SHELXL-97 (Sheldrick, 2008)'
_computing_structure_solution 'SHELXS-97 (Sheldrick, 2008)'
_diffrn_ambient_temperature 296(2)
_diffrn_measured_fraction_theta_full 0.998
_diffrn_measured_fraction_theta_max 0.998
_diffrn_measurement_device_type 'BRUKER KAPPA APEXII DUO DIFFRACTOMETER'
_diffrn_measurement_method 'PHI & OMEGA SCAN'
_diffrn_radiation_monochromator graphite
_diffrn_radiation_source 'fine-focus sealed tube'
_diffrn_radiation_type MoK\a
_diffrn_radiation_wavelength 0.71073
_diffrn_reflns_av_R_equivalents 0.0983
_diffrn_reflns_av_sigmaI/netI 0.0938
_diffrn_reflns_limit_h_max 13
_diffrn_reflns_limit_h_min -12
_diffrn_reflns_limit_k_max 20
_diffrn_reflns_limit_k_min -19
_diffrn_reflns_limit_l_max 30
_diffrn_reflns_limit_l_min -29
_diffrn_reflns_number 56597
_diffrn_reflns_theta_full 25.25
_diffrn_reflns_theta_max 25.25
_diffrn_reflns_theta_min 1.45
_exptl_absorpt_coefficient_mu 2.894
_exptl_absorpt_correction_T_max 0.7456
_exptl_absorpt_correction_T_min 0.4657
_exptl_absorpt_correction_type multi-scan
_exptl_crystal_colour red
_exptl_crystal_density_diffrn 1.413
_exptl_crystal_density_method 'not measured'
_exptl_crystal_description plate
_exptl_crystal_F_000 2016
_exptl_crystal_recrystallization_method 'Re-crystallisation from solvent: '
_exptl_crystal_size_max 0.40
_exptl_crystal_size_mid 0.30
_exptl_crystal_size_min 0.20
_platon_squeeze_details
;
;
_refine_diff_density_max 3.405
_refine_diff_density_min -1.679
_refine_diff_density_rms 0.131
_refine_ls_extinction_method none
_refine_ls_goodness_of_fit_ref 1.081
_refine_ls_hydrogen_treatment riding
_refine_ls_matrix_type full
_refine_ls_number_parameters 568
_refine_ls_number_reflns 8462
_refine_ls_number_restraints 7
_refine_ls_restrained_S_all 1.080
_refine_ls_R_factor_all 0.1375
_refine_ls_R_factor_gt 0.0778
_refine_ls_shift/su_max 0.008
_refine_ls_shift/su_mean 0.000
_refine_ls_structure_factor_coef Fsqd
_refine_ls_weighting_details 'calc w=1/[\s^2^(Fo^2^)+(0.0867P)^2^+10.4070P] where P=(Fo^2^+2Fc^2^)/3'
_refine_ls_weighting_scheme calc
_refine_ls_wR_factor_gt 0.1743
_refine_ls_wR_factor_ref 0.1975
_reflns_number_gt 4855
_reflns_number_total 8462
_reflns_threshold_expression >2sigma(I)
_cod_data_source_file c5dt03845f2.cif
_cod_data_source_block HPZ2
_cod_depositor_comments
;
The following automatic conversions were performed:

'_symmetry_cell_setting' value 'Monoclinic' changed to 'monoclinic'
according to
/usr/data/users/saulius/crontab/automatic-downloads/rss-feeds/RSC/lib/dictionaries/cif_core.dic
dictionary named 'cif_core.dic' version 2.4.2 from 2011-04-26.

Automatic conversion script
Id: cif_fix_values 4268 2015-11-12 08:31:59Z antanas 

 Adding full bibliography for 7037223--7037226.cif.
;
_cod_original_sg_symbol_H-M P2(1)/c
_cod_database_code 7037225

loop_
_symmetry_equiv_pos_as_xyz
'x, y, z'
'-x, y+1/2, -z+1/2'
'-x, -y, -z'
'x, -y-1/2, z-1/2'

loop_
_atom_site_label
_atom_site_type_symbol
_atom_site_fract_x
_atom_site_fract_y
_atom_site_fract_z
_atom_site_U_iso_or_equiv
_atom_site_adp_type
_atom_site_occupancy
_atom_site_symmetry_multiplicity
_atom_site_calc_flag
_atom_site_refinement_flags
Ir1 Ir 0.08234(4) 0.76284(3) 0.127004(15) 0.0597(2) Uani 1 1 d .
N1 N 0.0519(8) 0.7725(5) 0.2055(3) 0.057(2) Uani 1 1 d .
N2 N 0.2496(8) 0.7182(5) 0.1490(4) 0.065(2) Uani 1 1 d .
N3 N 0.1226(8) 0.7664(5) 0.0499(3) 0.055(2) Uani 1 1 d .
N4 N -0.0665(9) 0.8207(5) 0.1059(3) 0.076(3) Uani 1 1 d .
C1 C -0.0508(10) 0.8055(7) 0.2245(4) 0.061(3) Uani 1 1 d .
C2 C -0.0391(13) 0.7978(8) 0.2820(4) 0.083(4) Uani 1 1 d .
H2A H -0.0960 0.8133 0.3050 0.099 Uiso 1 1 calc R
C3 C 0.0695(12) 0.7642(6) 0.2960(4) 0.070(3) Uani 1 1 d .
H3A H 0.1019 0.7533 0.3308 0.085 Uiso 1 1 calc R
C4 C 0.1264(11) 0.7480(7) 0.2487(4) 0.067(3) Uani 1 1 d .
C5 C 0.2374(11) 0.7093(7) 0.2465(4) 0.068(3) Uani 1 1 d .
C6 C 0.2969(10) 0.6966(7) 0.1995(4) 0.064(3) Uani 1 1 d .
C7 C 0.4116(11) 0.6600(7) 0.1973(5) 0.072(3) Uani 1 1 d .
H7A H 0.4612 0.6401 0.2261 0.086 Uiso 1 1 calc R
C8 C 0.4355(10) 0.6594(7) 0.1453(4) 0.070(3) Uani 1 1 d .
H8A H 0.5058 0.6402 0.1322 0.084 Uiso 1 1 calc R
C9 C 0.3369(10) 0.6923(7) 0.1152(4) 0.065(3) Uani 1 1 d .
C10 C 0.3248(10) 0.7030(8) 0.0594(4) 0.069(3) Uani 1 1 d .
C11 C 0.2281(11) 0.7365(8) 0.0301(5) 0.085(4) Uani 1 1 d .
C12 C 0.2201(13) 0.7602(10) -0.0254(5) 0.107(6) Uani 1 1 d .
H12A H 0.2817 0.7534 -0.0479 0.128 Uiso 1 1 calc R
C13 C 0.1149(12) 0.7926(11) -0.0399(5) 0.110(5) Uani 1 1 d .
H13A H 0.0844 0.8067 -0.0744 0.132 Uiso 1 1 calc R
C14 C 0.0573(13) 0.8019(9) 0.0073(5) 0.089(4) Uani 1 1 d .
C15 C -0.0571(12) 0.8398(8) 0.0091(5) 0.082(4) Uani 1 1 d .
C16 C -0.1150(11) 0.8466(7) 0.0549(4) 0.073(3) Uani 1 1 d .
C17 C -0.2306(12) 0.8822(7) 0.0572(5) 0.081(4) Uani 1 1 d .
H17A H -0.2792 0.9029 0.0283 0.097 Uiso 1 1 calc R
C18 C -0.2584(11) 0.8809(7) 0.1089(4) 0.075(3) Uani 1 1 d .
H18A H -0.3282 0.9009 0.1221 0.090 Uiso 1 1 calc R
C19 C -0.1604(11) 0.8434(6) 0.1383(4) 0.065(3) Uani 1 1 d .
C20 C -0.1500(10) 0.8374(6) 0.1943(4) 0.063(3) Uani 1 1 d .
C21 C 0.2982(11) 0.6783(7) 0.2983(4) 0.066(3) Uani 1 1 d .
C22 C 0.3965(14) 0.7096(9) 0.3237(5) 0.107(5) Uani 1 1 d .
H22A H 0.4316 0.7536 0.3093 0.128 Uiso 1 1 calc R
C23 C 0.4501(14) 0.6775(12) 0.3727(6) 0.121(6) Uani 1 1 d .
H23A H 0.5187 0.7019 0.3896 0.145 Uiso 1 1 calc R
C24 C 0.4076(15) 0.6158(9) 0.3949(5) 0.093(4) Uani 1 1 d .
C25 C 0.2993(15) 0.5851(8) 0.3704(5) 0.099(5) Uani 1 1 d .
H25A H 0.2616 0.5434 0.3863 0.119 Uiso 1 1 calc R
C26 C 0.2476(13) 0.6157(8) 0.3230(5) 0.091(4) Uani 1 1 d .
H26A H 0.1762 0.5934 0.3072 0.109 Uiso 1 1 calc R
C27 C 0.4654(17) 0.5831(11) 0.4475(6) 0.147(7) Uani 1 1 d .
H27A H 0.5398 0.6108 0.4577 0.220 Uiso 1 1 calc R
H27B H 0.4825 0.5281 0.4435 0.220 Uiso 1 1 calc R
H27C H 0.4104 0.5898 0.4747 0.220 Uiso 1 1 calc R
C31 C 0.4296(10) 0.6757(7) 0.0295(4) 0.070(3) Uani 1 1 d .
C32 C 0.5327(11) 0.7186(8) 0.0282(5) 0.076(3) Uani 1 1 d .
H32A H 0.5435 0.7622 0.0506 0.091 Uiso 1 1 calc R
C33 C 0.6232(12) 0.7004(9) -0.0048(5) 0.090(4) Uani 1 1 d .
H33A H 0.6927 0.7315 -0.0042 0.108 Uiso 1 1 calc R
C34 C 0.6096(13) 0.6366(10) -0.0381(5) 0.092(4) Uani 1 1 d .
C35 C 0.5072(15) 0.5915(9) -0.0352(5) 0.102(5) Uani 1 1 d .
H35A H 0.4997 0.5450 -0.0549 0.123 Uiso 1 1 calc R
C36 C 0.4128(13) 0.6124(9) -0.0036(5) 0.101(5) Uani 1 1 d .
H36A H 0.3408 0.5837 -0.0053 0.121 Uiso 1 1 calc R
C37 C 0.7049(14) 0.6150(12) -0.0758(5) 0.140(7) Uani 1 1 d .
H37A H 0.7700 0.6527 -0.0721 0.210 Uiso 1 1 calc R
H37B H 0.6684 0.6151 -0.1120 0.210 Uiso 1 1 calc R
H37C H 0.7365 0.5634 -0.0669 0.210 Uiso 1 1 calc R
C41 C -0.1118(13) 0.8803(9) -0.0411(5) 0.104(5) Uani 1 1 d D
C42 C -0.1562(16) 0.8365(11) -0.0851(6) 0.141(7) Uani 1 1 d D
H42A H -0.1505 0.7819 -0.0832 0.170 Uiso 1 1 calc R
C43 C -0.209(2) 0.8703(15) -0.1318(7) 0.207(13) Uani 1 1 d D
H43A H -0.2396 0.8390 -0.1603 0.248 Uiso 1 1 calc R
C44 C -0.214(5) 0.9514(15) -0.1354(9) 0.34(3) Uani 1 1 d D
C45 C -0.185(3) 0.9965(13) -0.0903(8) 0.281(18) Uani 1 1 d D
H45A H -0.1994 1.0505 -0.0910 0.337 Uiso 1 1 calc R
C46 C -0.133(2) 0.9608(10) -0.0439(7) 0.194(11) Uani 1 1 d D
H46A H -0.1124 0.9917 -0.0138 0.233 Uiso 1 1 calc R
C47 C -0.267(3) 0.998(3) -0.1852(11) 0.49(4) Uani 1 1 d D
H47A H -0.2669 1.0530 -0.1770 0.737 Uiso 1 1 calc R
H47B H -0.3483 0.9806 -0.1955 0.737 Uiso 1 1 calc R
H47C H -0.2171 0.9887 -0.2141 0.737 Uiso 1 1 calc R
C51 C -0.2559(12) 0.8649(7) 0.2221(4) 0.072(3) Uani 1 1 d .
C52 C -0.3673(13) 0.8290(8) 0.2144(5) 0.091(4) Uani 1 1 d .
H52A H -0.3762 0.7858 0.1916 0.109 Uiso 1 1 calc R
C53 C -0.4679(13) 0.8549(8) 0.2394(6) 0.096(4) Uani 1 1 d .
H53A H -0.5432 0.8307 0.2318 0.115 Uiso 1 1 calc R
C54 C -0.4554(13) 0.9166(8) 0.2755(5) 0.082(4) Uani 1 1 d .
C55 C -0.3465(14) 0.9543(8) 0.2816(5) 0.085(4) Uani 1 1 d .
H55A H -0.3392 0.9989 0.3032 0.102 Uiso 1 1 calc R
C56 C -0.2454(12) 0.9291(7) 0.2571(4) 0.078(3) Uani 1 1 d .
H56A H -0.1712 0.9549 0.2638 0.093 Uiso 1 1 calc R
C57 C -0.5604(14) 0.9435(9) 0.3042(6) 0.125(6) Uani 1 1 d .
H57A H -0.5350 0.9863 0.3276 0.187 Uiso 1 1 calc R
H57B H -0.5887 0.9008 0.3247 0.187 Uiso 1 1 calc R
H57C H -0.6249 0.9610 0.2786 0.187 Uiso 1 1 calc R
C61 C -0.0037(10) 0.6473(6) 0.1208(4) 0.064(3) Uani 1 1 d .
C62 C -0.1100(14) 0.6453(8) 0.1585(5) 0.115(6) Uani 1 1 d .
H62A H -0.0776 0.6547 0.1952 0.138 Uiso 1 1 calc R
H62B H -0.1684 0.6866 0.1482 0.138 Uiso 1 1 calc R
C63 C -0.0637(13) 0.6353(9) 0.0644(5) 0.098(4) Uani 1 1 d .
H63A H -0.0028 0.6391 0.0390 0.118 Uiso 1 1 calc R
H63B H -0.1238 0.6763 0.0560 0.118 Uiso 1 1 calc R
C64 C 0.0835(12) 0.5822(9) 0.1363(5) 0.095(4) Uani 1 1 d .
H64A H 0.1187 0.5903 0.1727 0.114 Uiso 1 1 calc R
H64B H 0.1491 0.5830 0.1131 0.114 Uiso 1 1 calc R
C65 C -0.1746(13) 0.5636(8) 0.1543(5) 0.094(4) Uani 1 1 d .
H65A H -0.2398 0.5617 0.1783 0.113 Uiso 1 1 calc R
C66 C -0.2266(12) 0.5551(8) 0.0976(6) 0.097(4) Uani 1 1 d .
H66A H -0.2807 0.5990 0.0882 0.116 Uiso 1 1 calc R
H66B H -0.2740 0.5070 0.0938 0.116 Uiso 1 1 calc R
C67 C -0.1266(12) 0.5528(8) 0.0594(5) 0.085(4) Uani 1 1 d .
H67A H -0.1622 0.5442 0.0226 0.102 Uiso 1 1 calc R
C68 C -0.0344(13) 0.4922(8) 0.0745(5) 0.099(4) Uani 1 1 d .
H68A H 0.0305 0.4961 0.0511 0.119 Uiso 1 1 calc R
H68B H -0.0713 0.4405 0.0695 0.119 Uiso 1 1 calc R
C69 C 0.0192(12) 0.5000(8) 0.1320(5) 0.085(4) Uani 1 1 d .
H69A H 0.0773 0.4575 0.1415 0.101 Uiso 1 1 calc R
C70 C -0.0800(13) 0.5023(8) 0.1703(5) 0.097(4) Uani 1 1 d .
H70A H -0.1187 0.4511 0.1708 0.116 Uiso 1 1 calc R
H70B H -0.0436 0.5135 0.2061 0.116 Uiso 1 1 calc R

loop_
_atom_site_aniso_label
_atom_site_aniso_U_11
_atom_site_aniso_U_22
_atom_site_aniso_U_33
_atom_site_aniso_U_23
_atom_site_aniso_U_13
_atom_site_aniso_U_12
Ir1 0.0715(3) 0.0720(3) 0.0353(3) 0.0029(2) 0.00283(19) -0.0046(2)
N1 0.076(6) 0.057(5) 0.038(5) 0.004(4) 0.007(4) 0.000(4)
N2 0.062(6) 0.069(6) 0.063(6) -0.003(5) -0.005(5) -0.014(4)
N3 0.054(5) 0.070(5) 0.041(5) 0.009(4) -0.003(4) -0.014(4)
N4 0.116(8) 0.081(7) 0.036(5) -0.009(5) 0.029(5) -0.035(6)
C1 0.067(7) 0.074(7) 0.042(6) 0.000(5) 0.009(5) -0.002(6)
C2 0.107(10) 0.096(9) 0.048(7) -0.001(6) 0.021(7) 0.024(8)
C3 0.103(10) 0.073(7) 0.035(6) 0.003(5) 0.007(6) 0.003(7)
C4 0.075(8) 0.095(9) 0.030(6) -0.002(5) 0.004(5) 0.002(6)
C5 0.082(8) 0.072(7) 0.048(7) 0.001(6) -0.006(6) -0.007(6)
C6 0.067(7) 0.077(8) 0.046(7) 0.004(6) -0.001(6) -0.015(6)
C7 0.074(8) 0.086(8) 0.054(7) 0.008(6) -0.002(6) 0.003(6)
C8 0.072(8) 0.087(8) 0.051(7) -0.004(6) -0.001(6) -0.015(6)
C9 0.052(7) 0.102(9) 0.043(6) 0.007(6) 0.007(5) -0.021(6)
C10 0.056(7) 0.109(9) 0.043(6) -0.007(6) 0.008(5) -0.021(6)
C11 0.056(7) 0.158(13) 0.041(6) 0.014(7) 0.002(6) -0.016(7)
C12 0.064(9) 0.211(17) 0.047(7) 0.032(8) 0.013(6) -0.027(9)
C13 0.067(9) 0.221(17) 0.040(7) 0.027(9) 0.006(6) 0.002(10)
C14 0.095(10) 0.127(11) 0.046(7) 0.015(7) 0.011(7) -0.021(9)
C15 0.090(9) 0.101(10) 0.053(8) 0.023(7) 0.005(7) 0.000(8)
C16 0.086(9) 0.087(9) 0.047(7) 0.012(6) 0.016(6) 0.004(7)
C17 0.116(11) 0.075(8) 0.049(7) 0.000(6) -0.004(7) 0.004(7)
C18 0.098(9) 0.074(8) 0.052(7) -0.013(6) 0.005(7) 0.007(7)
C19 0.080(8) 0.064(7) 0.051(7) 0.008(5) 0.001(6) 0.001(6)
C20 0.077(8) 0.054(7) 0.058(7) 0.008(5) 0.007(6) 0.003(6)
C21 0.078(8) 0.080(8) 0.041(6) 0.001(6) 0.008(6) -0.006(6)
C22 0.119(12) 0.128(12) 0.067(9) 0.038(8) -0.023(8) -0.046(10)
C23 0.121(13) 0.157(17) 0.075(10) 0.007(10) -0.038(9) -0.031(11)
C24 0.125(12) 0.092(11) 0.059(8) 0.013(8) -0.003(8) 0.003(9)
C25 0.155(15) 0.073(9) 0.067(9) 0.022(7) -0.002(9) -0.001(9)
C26 0.126(11) 0.081(9) 0.066(8) -0.008(7) 0.007(8) -0.017(8)
C27 0.195(19) 0.155(16) 0.080(11) 0.033(10) -0.045(12) -0.003(14)
C31 0.058(7) 0.097(9) 0.055(7) -0.001(6) 0.006(6) -0.007(6)
C32 0.070(8) 0.094(9) 0.065(8) -0.010(7) 0.005(6) 0.006(7)
C33 0.074(9) 0.129(12) 0.069(9) 0.002(9) 0.011(7) 0.001(8)
C34 0.086(10) 0.123(12) 0.067(9) -0.010(8) 0.010(7) 0.015(9)
C35 0.133(13) 0.105(11) 0.070(9) -0.038(8) 0.019(9) -0.013(10)
C36 0.102(11) 0.133(13) 0.072(9) -0.017(9) 0.025(8) -0.033(9)
C37 0.116(13) 0.23(2) 0.076(11) -0.025(12) 0.023(9) 0.039(13)
C41 0.114(12) 0.121(13) 0.075(10) 0.037(9) 0.001(8) -0.014(10)
C42 0.180(17) 0.177(18) 0.061(10) 0.002(11) -0.021(11) 0.044(14)
C43 0.23(3) 0.31(4) 0.075(14) 0.042(18) 0.014(15) 0.09(3)
C44 0.51(6) 0.41(6) 0.084(18) 0.08(3) -0.09(3) -0.01(5)
C45 0.47(5) 0.17(2) 0.19(3) 0.12(2) -0.04(3) 0.05(3)
C46 0.25(3) 0.19(2) 0.129(17) 0.082(16) -0.075(16) -0.067(19)
C47 0.44(6) 0.83(10) 0.18(3) 0.29(5) -0.04(3) 0.23(6)
C51 0.099(10) 0.073(8) 0.046(7) -0.003(6) 0.007(6) 0.003(7)
C52 0.116(11) 0.080(9) 0.081(9) -0.006(7) 0.028(8) -0.023(8)
C53 0.096(10) 0.097(11) 0.100(11) -0.002(9) 0.035(9) -0.005(8)
C54 0.097(11) 0.084(9) 0.067(8) 0.015(7) 0.021(8) 0.020(8)
C55 0.109(11) 0.088(9) 0.059(8) -0.015(7) 0.017(8) 0.012(8)
C56 0.098(10) 0.078(8) 0.057(7) -0.002(6) 0.009(7) 0.004(7)
C57 0.143(14) 0.137(14) 0.098(12) 0.012(10) 0.033(10) 0.055(11)
C61 0.073(8) 0.070(7) 0.050(7) -0.001(5) 0.007(6) -0.030(6)
C62 0.171(15) 0.101(11) 0.082(10) -0.031(8) 0.068(10) -0.059(10)
C63 0.105(11) 0.123(12) 0.064(9) -0.009(8) -0.001(8) -0.024(9)
C64 0.085(10) 0.109(12) 0.091(10) -0.007(8) 0.014(8) 0.005(8)
C65 0.101(11) 0.107(11) 0.082(10) -0.022(8) 0.046(8) -0.023(9)
C66 0.088(10) 0.098(10) 0.104(11) -0.027(8) 0.010(9) -0.005(8)
C67 0.078(9) 0.104(11) 0.073(9) -0.003(7) 0.002(7) -0.024(8)
C68 0.115(11) 0.106(11) 0.075(9) -0.035(8) 0.006(8) 0.016(9)
C69 0.088(9) 0.091(10) 0.075(9) 0.010(7) 0.003(7) -0.005(7)
C70 0.109(11) 0.103(11) 0.079(9) 0.010(8) 0.011(8) -0.005(9)

loop_
_atom_type_symbol
_atom_type_description
_atom_type_scat_dispersion_real
_atom_type_scat_dispersion_imag
_atom_type_scat_source
C C 0.0033 0.0016 'International Tables Vol C Tables 4.2.6.8 and 6.1.1.4'
H H 0.0000 0.0000 'International Tables Vol C Tables 4.2.6.8 and 6.1.1.4'
N N 0.0061 0.0033 'International Tables Vol C Tables 4.2.6.8 and 6.1.1.4'
Ir Ir -1.4442 7.9887 'International Tables Vol C Tables 4.2.6.8 and 6.1.1.4'

loop_
_geom_angle_atom_site_label_1
_geom_angle_atom_site_label_2
_geom_angle_atom_site_label_3
_geom_angle
N4 Ir1 N2 171.5(3)
N4 Ir1 N3 88.8(3)
N2 Ir1 N3 89.8(4)
N4 Ir1 N1 90.7(3)
N2 Ir1 N1 89.7(4)
N3 Ir1 N1 172.9(3)
N4 Ir1 C61 94.8(4)
N2 Ir1 C61 93.6(4)
N3 Ir1 C61 95.2(3)
N1 Ir1 C61 91.8(3)
C4 N1 C1 107.4(8)
C4 N1 Ir1 127.1(7)
C1 N1 Ir1 125.4(7)
C6 N2 C9 104.4(9)
C6 N2 Ir1 127.6(8)
C9 N2 Ir1 127.5(7)
C14 N3 C11 105.9(9)
C14 N3 Ir1 127.7(8)
C11 N3 Ir1 126.2(7)
C16 N4 C19 101.5(10)
C16 N4 Ir1 130.1(8)
C19 N4 Ir1 128.3(7)
C20 C1 N1 126.7(9)
C20 C1 C2 125.3(11)
N1 C1 C2 108.0(10)
C3 C2 C1 107.2(10)
C2 C3 C4 108.3(10)
N1 C4 C5 125.3(10)
N1 C4 C3 109.0(10)
C5 C4 C3 125.5(11)
C4 C5 C6 125.4(10)
C4 C5 C21 117.0(10)
C6 C5 C21 117.6(11)
N2 C6 C7 110.2(9)
N2 C6 C5 124.1(11)
C7 C6 C5 125.7(10)
C8 C7 C6 107.1(10)
C7 C8 C9 108.1(10)
C8 C9 C10 126.5(11)
C8 C9 N2 110.0(9)
C10 C9 N2 123.4(10)
C11 C10 C9 126.1(11)
C11 C10 C31 117.1(10)
C9 C10 C31 116.8(10)
C10 C11 N3 126.3(10)
C10 C11 C12 127.8(12)
N3 C11 C12 105.2(11)
C13 C12 C11 111.1(12)
C12 C13 C14 105.8(12)
N3 C14 C13 111.3(13)
N3 C14 C15 125.3(10)
C13 C14 C15 123.4(12)
C16 C15 C14 123.3(11)
C16 C15 C41 118.7(12)
C14 C15 C41 117.8(11)
C15 C16 N4 124.6(11)
C15 C16 C17 124.1(11)
N4 C16 C17 111.3(10)
C18 C17 C16 108.3(11)
C17 C18 C19 106.2(11)
C20 C19 C18 123.2(11)
C20 C19 N4 123.7(10)
C18 C19 N4 112.7(10)
C1 C20 C19 124.4(10)
C1 C20 C51 118.7(10)
C19 C20 C51 116.8(10)
C22 C21 C26 116.3(11)
C22 C21 C5 124.0(11)
C26 C21 C5 119.6(11)
C21 C22 C23 121.4(13)
C24 C23 C22 122.9(14)
C23 C24 C25 116.3(13)
C23 C24 C27 122.0(15)
C25 C24 C27 121.4(14)
C26 C25 C24 120.8(13)
C25 C26 C21 122.0(13)
C32 C31 C36 118.6(11)
C32 C31 C10 122.1(11)
C36 C31 C10 118.6(11)
C31 C32 C33 123.1(13)
C34 C33 C32 119.7(13)
C33 C34 C35 117.0(12)
C33 C34 C37 121.8(15)
C35 C34 C37 121.2(14)
C34 C35 C36 122.9(13)
C31 C36 C35 118.4(12)
C42 C41 C46 116.3(15)
C42 C41 C15 120.5(13)
C46 C41 C15 122.8(13)
C41 C42 C43 123.0(18)
C44 C43 C42 119(2)
C43 C44 C45 119.6(19)
C43 C44 C47 125(3)
C45 C44 C47 115(2)
C44 C45 C46 119.6(18)
C45 C46 C41 121.8(17)
C52 C51 C56 117.3(12)
C52 C51 C20 121.7(11)
C56 C51 C20 121.0(12)
C51 C52 C53 122.4(13)
C54 C53 C52 119.8(13)
C55 C54 C53 117.8(12)
C55 C54 C57 121.2(14)
C53 C54 C57 120.9(15)
C54 C55 C56 122.8(12)
C55 C56 C51 119.6(12)
C64 C61 C63 110.9(11)
C64 C61 C62 109.0(10)
C63 C61 C62 105.8(10)
C64 C61 Ir1 112.5(8)
C63 C61 Ir1 109.7(8)
C62 C61 Ir1 108.7(7)
C65 C62 C61 109.9(10)
C61 C63 C67 110.3(11)
C61 C64 C69 111.4(10)
C66 C65 C70 112.6(11)
C66 C65 C62 106.5(12)
C70 C65 C62 107.3(13)
C65 C66 C67 111.5(11)
C68 C67 C66 112.2(12)
C68 C67 C63 108.4(11)
C66 C67 C63 105.5(11)
C67 C68 C69 112.6(11)
C68 C69 C70 111.3(11)
C68 C69 C64 106.2(11)
C70 C69 C64 106.4(11)
C65 C70 C69 111.8(11)

loop_
_geom_bond_atom_site_label_1
_geom_bond_atom_site_label_2
_geom_bond_distance
Ir1 N4 1.945(11)
Ir1 N2 2.023(9)
Ir1 N3 2.026(8)
Ir1 N1 2.035(8)
Ir1 C61 2.178(10)
N1 C4 1.365(14)
N1 C1 1.388(13)
N2 C6 1.376(13)
N2 C9 1.412(13)
N3 C14 1.373(15)
N3 C11 1.403(15)
N4 C16 1.411(14)
N4 C19 1.428(14)
C1 C20 1.383(14)
C1 C2 1.442(14)
C2 C3 1.345(16)
C3 C4 1.421(15)
C4 C5 1.396(16)
C5 C6 1.418(15)
C5 C21 1.502(15)
C6 C7 1.415(15)
C7 C8 1.355(14)
C8 C9 1.384(15)
C9 C10 1.405(13)
C10 C11 1.364(16)
C10 C31 1.509(15)
C11 C12 1.445(16)
C12 C13 1.304(18)
C13 C14 1.404(16)
C14 C15 1.421(17)
C15 C16 1.371(15)
C15 C41 1.511(17)
C16 C17 1.417(16)
C17 C18 1.361(14)
C18 C19 1.404(15)
C19 C20 1.403(14)
C20 C51 1.491(15)
C21 C22 1.318(16)
C21 C26 1.375(15)
C22 C23 1.424(18)
C23 C24 1.294(19)
C24 C25 1.393(19)
C24 C27 1.518(17)
C25 C26 1.372(16)
C31 C32 1.352(15)
C31 C36 1.360(17)
C32 C33 1.391(16)
C33 C34 1.369(18)
C34 C35 1.372(18)
C34 C37 1.522(16)
C35 C36 1.413(18)
C41 C42 1.382(9)
C41 C46 1.389(10)
C42 C43 1.384(9)
C43 C44 1.380(10)
C44 C45 1.381(10)
C44 C47 1.544(10)
C45 C46 1.388(10)
C51 C52 1.369(16)
C51 C56 1.398(15)
C52 C53 1.396(16)
C53 C54 1.383(17)
C54 C55 1.358(17)
C54 C57 1.492(17)
C55 C56 1.391(16)
C61 C64 1.494(17)
C61 C63 1.521(15)
C61 C62 1.574(16)
C62 C65 1.558(17)
C63 C67 1.563(17)
C64 C69 1.565(18)
C65 C66 1.492(17)
C65 C70 1.502(18)
C66 C67 1.527(17)
C67 C68 1.472(17)
C68 C69 1.513(16)
C69 C70 1.522(17)

loop_
_platon_squeeze_void_nr
_platon_squeeze_void_average_x
_platon_squeeze_void_average_y
_platon_squeeze_void_average_z
_platon_squeeze_void_volume
_platon_squeeze_void_count_electrons
1 -0.024 -0.008 0.173 15.6 0.2
2 0.024 0.008 0.827 15.5 0.8
3 0.024 0.492 0.327 15.6 0.6
4 -0.024 0.508 0.673 15.6 0.6
5 0.260 0.652 0.884 11.4 -0.2
6 0.260 0.848 0.384 11.4 -0.1
7 0.317 0.155 0.258 7.1 0.3
8 0.317 0.345 0.758 7.1 0.4
9 0.429 0.613 0.601 24.9 1.1
10 0.429 0.887 0.101 24.9 1.3
11 0.571 0.113 0.899 24.9 1.2
12 0.571 0.387 0.399 24.9 1.4
13 0.683 0.655 0.242 7.1 0.3
14 0.683 0.845 0.742 7.1 0.2
15 0.740 0.152 0.616 11.4 -0.1
16 0.740 0.348 0.116 11.4 -0.2
